data_2234935
loop_
_publ_author_name
'Chakkar, Mouna'
'Oughris, Najia'
'Benharref, Ahmed'
'Daran, Jean-Claude'
'Berraho, Moha'

_publ_section_title
;
 1-Isopropyl-4,7-dimethyl-2,8-dinitronaphthalene
;
_journal_coeditor_code BT5912
_journal_issue 6
_journal_name_full 'Acta Crystallographica Section E'
_journal_page_first o1893
_journal_paper_doi 10.1107/S1600536812021514
_journal_volume 68
_journal_year 2012
_chemical_formula_iupac 'C15 H16 N2 O4'
_chemical_formula_moiety 'C15 H16 N2 O4'
_chemical_formula_sum 'C15 H16 N2 O4'
_chemical_formula_weight 288.30
_chemical_name_systematic
;
1-Isopropyl-4,7-dimethyl-2,8-dinitronaphthalene
;
_space_group_IT_number 2
_symmetry_cell_setting triclinic
_symmetry_space_group_name_Hall '-P 1'
_symmetry_space_group_name_H-M 'P -1'
_atom_sites_solution_hydrogens geom
_atom_sites_solution_primary direct
_atom_sites_solution_secondary difmap
_audit_creation_method SHELXL-97
_cell_angle_alpha 107.928(7)
_cell_angle_beta 112.834(7)
_cell_angle_gamma 104.536(6)
_cell_formula_units_Z 4
_cell_length_a 11.7784(7)
_cell_length_b 11.9072(9)
_cell_length_c 12.4494(10)
_cell_measurement_reflns_used 13404
_cell_measurement_temperature 180(2)
_cell_measurement_theta_max 28.41
_cell_measurement_theta_min 3.06
_cell_volume 1387.7(2)
_computing_cell_refinement 'CrysAlis PRO (Agilent, 2010)'
_computing_data_collection 'CrysAlis PRO (Agilent, 2010)'
_computing_data_reduction 'CrysAlis PRO (Agilent, 2010)'
_computing_molecular_graphics 'ORTEP-3 for Windows (Farrugia, 1997) and PLATON (Spek, 2009)'
_computing_publication_material 'WinGX (Farrugia, 1999)'
_computing_structure_refinement 'SHELXL97 (Sheldrick, 2008)'
_computing_structure_solution 'SHELXS97 (Sheldrick, 2008)'
_diffrn_ambient_temperature 180(2)
_diffrn_detector_area_resol_mean 8.2632
_diffrn_measured_fraction_theta_full 0.998
_diffrn_measured_fraction_theta_max 0.998
_diffrn_measurement_device_type 'Agilent Xcalibur Sapphire1 (long-nozzle)'
_diffrn_measurement_method '\w scans'
_diffrn_radiation_monochromator graphite
_diffrn_radiation_source 'fine-focus sealed tube'
_diffrn_radiation_type MoK\a
_diffrn_radiation_wavelength 0.71073
_diffrn_reflns_av_R_equivalents 0.0475
_diffrn_reflns_av_sigmaI/netI 0.0269
_diffrn_reflns_limit_h_max 14
_diffrn_reflns_limit_h_min -14
_diffrn_reflns_limit_k_max 14
_diffrn_reflns_limit_k_min -14
_diffrn_reflns_limit_l_max 14
_diffrn_reflns_limit_l_min -14
_diffrn_reflns_number 25504
_diffrn_reflns_theta_full 25.00
_diffrn_reflns_theta_max 25.03
_diffrn_reflns_theta_min 3.05
_exptl_absorpt_coefficient_mu 0.101
_exptl_absorpt_correction_type none
_exptl_crystal_colour orange
_exptl_crystal_density_diffrn 1.380
_exptl_crystal_density_method 'not measured'
_exptl_crystal_description box
_exptl_crystal_F_000 608
_exptl_crystal_size_max 0.49
_exptl_crystal_size_mid 0.22
_exptl_crystal_size_min 0.14
_refine_diff_density_max 0.191
_refine_diff_density_min -0.256
_refine_ls_extinction_method none
_refine_ls_goodness_of_fit_ref 1.077
_refine_ls_hydrogen_treatment constr
_refine_ls_matrix_type full
_refine_ls_number_parameters 425
_refine_ls_number_reflns 4881
_refine_ls_number_restraints 0
_refine_ls_restrained_S_all 1.077
_refine_ls_R_factor_all 0.0662
_refine_ls_R_factor_gt 0.0562
_refine_ls_shift/su_max 0.000
_refine_ls_shift/su_mean 0.000
_refine_ls_structure_factor_coef Fsqd
_refine_ls_weighting_details 'calc w=1/[\s^2^(Fo^2^)+(0.0578P)^2^+0.9464P] where P=(Fo^2^+2Fc^2^)/3'
_refine_ls_weighting_scheme calc
_refine_ls_wR_factor_gt 0.1447
_refine_ls_wR_factor_ref 0.1521
_reflns_number_gt 4084
_reflns_number_total 4881
_reflns_threshold_expression I>2\s(I)
_cod_data_source_file bt5912.cif
_cod_data_source_block I
_cod_original_cell_volume 1387.6(2)
_cod_database_code 2234935
_cod_database_fobs_code 2234935

loop_
_symmetry_equiv_pos_as_xyz
'x, y, z'
'-x, -y, -z'

loop_
_atom_site_type_symbol
_atom_site_label
_atom_site_fract_x
_atom_site_fract_y
_atom_site_fract_z
_atom_site_U_iso_or_equiv
_atom_site_adp_type
_atom_site_calc_flag
_atom_site_refinement_flags
_atom_site_occupancy
_atom_site_symmetry_multiplicity
_atom_site_disorder_assembly
_atom_site_disorder_group
N N2B 0.12177(19) -0.0333(2) 0.42969(19) 0.0400(5) Uani d . 1 1 . .
O O21 0.04646(17) -0.14879(18) 0.35187(18) 0.0557(5) Uani d . 1 1 . .
O O22 0.08307(17) 0.05310(19) 0.45226(18) 0.0513(5) Uani d . 1 1 . .
C C1B 0.3602(2) 0.10012(19) 0.49485(19) 0.0280(4) Uani d . 1 1 . .
C C2B 0.2692(2) 0.0062(2) 0.5059(2) 0.0312(5) Uani d . 1 1 . .
C C3B 0.3074(2) -0.0430(2) 0.5940(2) 0.0374(5) Uani d . 1 1 . .
C C4B 0.4479(2) 0.0090(2) 0.6837(2) 0.0412(5) Uani d . 1 1 . .
H H4 0.4787 -0.0243 0.7443 0.049 Uiso calc R 1 1 . .
C C5B 0.5394(2) 0.1052(2) 0.6852(2) 0.0386(5) Uani d . 1 1 . .
H H5 0.6324 0.1410 0.7503 0.046 Uiso calc R 1 1 . .
C C6B 0.5015(2) 0.1544(2) 0.59319(19) 0.0312(5) Uani d . 1 1 . .
C C7B 0.6027(2) 0.2564(2) 0.5992(2) 0.0356(5) Uani d . 1 1 . .
C C8B 0.5566(2) 0.2971(2) 0.5057(2) 0.0380(5) Uani d . 1 1 A .
N N8B 0.6494(2) 0.4042(2) 0.5031(2) 0.0534(6) Uani d . 1 1 . .
O O81 0.6072(3) 0.4850(3) 0.4795(4) 0.0800(15) Uani d P 0.636(5) 1 A 1
O O82 0.7589(4) 0.4098(4) 0.5207(5) 0.0887(16) Uani d P 0.636(5) 1 A 1
O O81B 0.6349(6) 0.3925(7) 0.4012(6) 0.080(3) Uani d P 0.364(5) 1 A 2
O O82B 0.7403(6) 0.4984(6) 0.6108(6) 0.077(2) Uani d P 0.364(5) 1 A 2
C C9B 0.4217(2) 0.2397(2) 0.4043(2) 0.0371(5) Uani d . 1 1 . .
H H9 0.3981 0.2712 0.3410 0.044 Uiso calc R 1 1 A .
C C10B 0.3226(2) 0.1397(2) 0.3930(2) 0.0305(4) Uani d . 1 1 A .
C C11B 0.2082(3) -0.1448(3) 0.6004(3) 0.0533(7) Uani d . 1 1 . .
H H11A 0.1297 -0.1252 0.5902 0.080 Uiso calc R 1 1 . .
H H11B 0.2525 -0.1450 0.6852 0.080 Uiso calc R 1 1 . .
H H11C 0.1777 -0.2306 0.5301 0.080 Uiso calc R 1 1 . .
C C12B 0.7496(2) 0.3132(3) 0.7049(2) 0.0516(6) Uani d . 1 1 . .
H H12A 0.7877 0.2502 0.6865 0.077 Uiso calc R 1 1 . .
H H12B 0.7553 0.3330 0.7898 0.077 Uiso calc R 1 1 . .
H H12C 0.8011 0.3934 0.7071 0.077 Uiso calc R 1 1 . .
C C13B 0.1839(2) 0.0751(2) 0.2675(2) 0.0363(5) Uani d . 1 1 . .
H H13 0.1263 -0.0044 0.2650 0.044 Uiso calc R 1 1 A .
C C14B 0.1119(2) 0.1656(3) 0.2664(3) 0.0521(7) Uani d . 1 1 A .
H H14A 0.1629 0.2413 0.2620 0.078 Uiso calc R 1 1 . .
H H14B 0.1068 0.1948 0.3464 0.078 Uiso calc R 1 1 . .
H H14C 0.0198 0.1187 0.1900 0.078 Uiso calc R 1 1 . .
C C15B 0.1981(2) 0.0324(3) 0.1465(2) 0.0468(6) Uani d . 1 1 A .
H H15A 0.2485 0.1094 0.1434 0.070 Uiso calc R 1 1 . .
H H15B 0.1076 -0.0167 0.0679 0.070 Uiso calc R 1 1 . .
H H15C 0.2473 -0.0229 0.1504 0.070 Uiso calc R 1 1 . .
N N2A 0.54123(18) 0.18844(18) 0.0592(2) 0.0411(5) Uani d . 1 1 . .
O O21A 0.50204(18) 0.18713(19) 0.13648(19) 0.0555(5) Uani d . 1 1 . .
O O22A 0.60540(17) 0.12814(16) 0.03450(18) 0.0531(5) Uani d . 1 1 . .
C C1A 0.6104(2) 0.36905(19) 0.00222(19) 0.0286(4) Uani d . 1 1 . .
C C2A 0.5054(2) 0.2631(2) -0.0138(2) 0.0322(5) Uani d . 1 1 . .
C C3A 0.3692(2) 0.2123(2) -0.1043(2) 0.0370(5) Uani d . 1 1 . .
C C4A 0.3327(2) 0.2679(2) -0.1899(2) 0.0411(6) Uani d . 1 1 . .
H H4A 0.2395 0.2379 -0.2517 0.049 Uiso calc R 1 1 . .
C C5A 0.4280(2) 0.3635(2) -0.1861(2) 0.0385(5) Uani d . 1 1 . .
H H5A 0.3999 0.3957 -0.2482 0.046 Uiso calc R 1 1 . .
C C6A 0.5681(2) 0.4170(2) -0.09219(19) 0.0321(5) Uani d . 1 1 . .
C C7A 0.6641(2) 0.5173(2) -0.0930(2) 0.0363(5) Uani d . 1 1 . .
C C8A 0.7973(2) 0.5639(2) 0.0014(2) 0.0378(5) Uani d . 1 1 B .
N N8A 0.9075(2) 0.6642(3) 0.0088(3) 0.0509(6) Uani d . 1 1 . .
O O84A 0.8930(3) 0.7589(3) -0.0031(3) 0.0754(10) Uani d P 0.832(5) 1 B 1
O O83A 1.0134(3) 0.6522(3) 0.0337(3) 0.0739(10) Uani d P 0.832(5) 1 B 1
O O83 0.8868(16) 0.6378(15) -0.1107(14) 0.092(6) Uani d P 0.168(5) 1 B 2
O O84 0.985(2) 0.7387(19) 0.0982(18) 0.100(7) Uani d P 0.168(5) 1 B 2
C C9A 0.8398(2) 0.5236(2) 0.0982(2) 0.0361(5) Uani d . 1 1 . .
H H9A 0.9337 0.5613 0.1613 0.043 Uiso calc R 1 1 B .
C C10A 0.7506(2) 0.4317(2) 0.1052(2) 0.0315(5) Uani d . 1 1 B .
C C11A 0.2617(2) 0.1001(3) -0.1173(3) 0.0541(7) Uani d . 1 1 . .
H H11D 0.2949 0.0335 -0.1105 0.081 Uiso calc R 1 1 . .
H H11E 0.1791 0.0626 -0.2025 0.081 Uiso calc R 1 1 . .
H H11F 0.2414 0.1314 -0.0475 0.081 Uiso calc R 1 1 . .
C C12A 0.6183(3) 0.5633(3) -0.1961(2) 0.0510(6) Uani d . 1 1 . .
H H12D 0.6971 0.6114 -0.1988 0.077 Uiso calc R 1 1 . .
H H12E 0.5751 0.6203 -0.1747 0.077 Uiso calc R 1 1 . .
H H12F 0.5531 0.4879 -0.2816 0.077 Uiso calc R 1 1 . .
C C13A 0.8082(2) 0.4112(2) 0.2271(2) 0.0380(5) Uani d . 1 1 . .
H H13A 0.7303 0.3530 0.2270 0.046 Uiso calc R 1 1 B .
C C14A 0.9031(3) 0.3446(3) 0.2262(3) 0.0558(7) Uani d . 1 1 B .
H H14D 0.8544 0.2618 0.1464 0.084 Uiso calc R 1 1 . .
H H14E 0.9340 0.3283 0.3029 0.084 Uiso calc R 1 1 . .
H H14F 0.9817 0.4010 0.2289 0.084 Uiso calc R 1 1 . .
C C15A 0.8806(3) 0.5412(3) 0.3512(2) 0.0520(7) Uani d . 1 1 B .
H H15D 0.9080 0.5254 0.4282 0.078 Uiso calc R 1 1 . .
H H15E 0.8187 0.5836 0.3479 0.078 Uiso calc R 1 1 . .
H H15F 0.9612 0.5978 0.3567 0.078 Uiso calc R 1 1 . .

loop_
_atom_site_aniso_label
_atom_site_aniso_U_11
_atom_site_aniso_U_22
_atom_site_aniso_U_33
_atom_site_aniso_U_12
_atom_site_aniso_U_13
_atom_site_aniso_U_23
N2B 0.0325(10) 0.0534(13) 0.0430(11) 0.0181(10) 0.0194(9) 0.0319(10)
O21 0.0365(9) 0.0521(11) 0.0577(11) 0.0039(8) 0.0110(8) 0.0297(9)
O22 0.0449(10) 0.0755(13) 0.0656(12) 0.0388(10) 0.0364(9) 0.0475(10)
C1B 0.0280(10) 0.0284(10) 0.0274(10) 0.0150(8) 0.0124(8) 0.0117(8)
C2B 0.0309(11) 0.0349(11) 0.0294(10) 0.0173(9) 0.0141(9) 0.0152(9)
C3B 0.0449(13) 0.0403(12) 0.0319(11) 0.0215(10) 0.0201(10) 0.0184(10)
C4B 0.0510(14) 0.0487(14) 0.0305(11) 0.0310(12) 0.0169(10) 0.0223(10)
C5B 0.0370(12) 0.0441(13) 0.0281(11) 0.0244(11) 0.0087(9) 0.0130(10)
C6B 0.0317(11) 0.0320(11) 0.0262(10) 0.0178(9) 0.0118(9) 0.0091(9)
C7B 0.0284(11) 0.0322(11) 0.0333(11) 0.0124(9) 0.0115(9) 0.0058(9)
C8B 0.0330(11) 0.0310(11) 0.0413(12) 0.0077(9) 0.0171(10) 0.0133(10)
N8B 0.0397(12) 0.0451(13) 0.0546(15) 0.0039(10) 0.0154(11) 0.0207(12)
O81 0.058(2) 0.055(2) 0.100(3) 0.0064(16) 0.0132(19) 0.052(2)
O82 0.049(2) 0.093(3) 0.143(4) 0.0239(19) 0.056(2) 0.073(3)
O81B 0.065(4) 0.080(5) 0.050(4) -0.017(3) 0.023(3) 0.025(3)
O82B 0.057(4) 0.051(4) 0.074(4) -0.012(3) 0.032(3) 0.003(3)
C9B 0.0333(11) 0.0369(12) 0.0384(12) 0.0131(10) 0.0141(10) 0.0207(10)
C10B 0.0282(10) 0.0320(11) 0.0321(11) 0.0146(9) 0.0130(9) 0.0169(9)
C11B 0.0593(16) 0.0582(16) 0.0484(15) 0.0211(13) 0.0264(13) 0.0353(13)
C12B 0.0312(12) 0.0538(15) 0.0452(14) 0.0127(11) 0.0082(11) 0.0129(12)
C13B 0.0270(10) 0.0426(12) 0.0381(12) 0.0117(9) 0.0108(9) 0.0266(10)
C14B 0.0374(13) 0.0678(17) 0.0646(17) 0.0292(12) 0.0213(12) 0.0460(15)
C15B 0.0386(13) 0.0566(15) 0.0350(12) 0.0129(11) 0.0106(10) 0.0251(11)
N2A 0.0302(10) 0.0333(10) 0.0468(11) 0.0075(8) 0.0087(9) 0.0221(9)
O21A 0.0447(10) 0.0669(12) 0.0605(11) 0.0169(9) 0.0240(9) 0.0441(10)
O22A 0.0439(10) 0.0380(9) 0.0684(12) 0.0221(8) 0.0159(9) 0.0260(9)
C1A 0.0313(10) 0.0306(10) 0.0278(10) 0.0183(9) 0.0145(9) 0.0142(9)
C2A 0.0311(11) 0.0314(11) 0.0308(11) 0.0152(9) 0.0113(9) 0.0141(9)
C3A 0.0300(11) 0.0364(12) 0.0349(11) 0.0141(9) 0.0116(9) 0.0111(10)
C4A 0.0318(11) 0.0479(14) 0.0307(11) 0.0221(11) 0.0068(9) 0.0107(10)
C5A 0.0407(12) 0.0484(14) 0.0292(11) 0.0282(11) 0.0133(10) 0.0190(10)
C6A 0.0377(11) 0.0376(12) 0.0269(10) 0.0247(10) 0.0160(9) 0.0147(9)
C7A 0.0483(13) 0.0411(12) 0.0332(11) 0.0271(11) 0.0239(10) 0.0218(10)
C8A 0.0418(12) 0.0405(12) 0.0423(12) 0.0196(10) 0.0258(11) 0.0238(10)
N8A 0.0493(14) 0.0586(15) 0.0548(15) 0.0195(12) 0.0284(12) 0.0370(13)
O84A 0.0739(18) 0.0607(17) 0.111(2) 0.0272(14) 0.0484(17) 0.0601(17)
O83A 0.0475(15) 0.104(2) 0.102(2) 0.0338(15) 0.0435(15) 0.074(2)
O83 0.110(12) 0.088(11) 0.084(10) 0.010(9) 0.072(10) 0.040(9)
O84 0.086(12) 0.092(13) 0.079(12) -0.013(11) 0.032(10) 0.041(10)
C9A 0.0326(11) 0.0399(12) 0.0389(12) 0.0162(10) 0.0163(10) 0.0229(10)
C10A 0.0302(10) 0.0344(11) 0.0325(11) 0.0173(9) 0.0137(9) 0.0184(9)
C11A 0.0320(12) 0.0507(15) 0.0519(15) 0.0063(11) 0.0082(11) 0.0174(13)
C12A 0.0633(16) 0.0617(16) 0.0449(14) 0.0343(14) 0.0286(13) 0.0355(13)
C13A 0.0258(10) 0.0446(13) 0.0404(12) 0.0111(9) 0.0093(9) 0.0283(11)
C14A 0.0409(13) 0.0651(17) 0.0715(18) 0.0295(13) 0.0199(13) 0.0482(15)
C15A 0.0418(13) 0.0590(16) 0.0378(13) 0.0104(12) 0.0080(11) 0.0264(12)

loop_
_atom_type_symbol
_atom_type_description
_atom_type_scat_dispersion_real
_atom_type_scat_dispersion_imag
_atom_type_scat_source
C C 0.0033 0.0016 'International Tables Vol C Tables 4.2.6.8 and 6.1.1.4'
H H 0.0000 0.0000 'International Tables Vol C Tables 4.2.6.8 and 6.1.1.4'
N N 0.0061 0.0033 'International Tables Vol C Tables 4.2.6.8 and 6.1.1.4'
O O 0.0106 0.0060 'International Tables Vol C Tables 4.2.6.8 and 6.1.1.4'

loop_
_geom_angle_atom_site_label_1
_geom_angle_atom_site_label_2
_geom_angle_atom_site_label_3
_geom_angle
O22 N2B O21 124.71(19)
O22 N2B C2B 116.18(19)
O21 N2B C2B 119.07(19)
C2B C1B C10B 125.38(18)
C2B C1B C6B 115.49(18)
C10B C1B C6B 119.10(18)
C3B C2B C1B 125.10(19)
C3B C2B N2B 114.96(19)
C1B C2B N2B 119.57(17)
C2B C3B C4B 116.7(2)
C2B C3B C11B 123.6(2)
C4B C3B C11B 119.7(2)
C5B C4B C3B 121.4(2)
C5B C4B H4 119.3
C3B C4B H4 119.3
C4B C5B C6B 122.3(2)
C4B C5B H5 118.8
C6B C5B H5 118.8
C5B C6B C7B 120.00(19)
C5B C6B C1B 118.7(2)
C7B C6B C1B 121.29(18)
C8B C7B C6B 115.83(19)
C8B C7B C12B 124.0(2)
C6B C7B C12B 120.1(2)
C7B C8B C9B 123.7(2)
C7B C8B N8B 121.4(2)
C9B C8B N8B 114.8(2)
O81B N8B O82 80.8(4)
O81B N8B O82B 125.3(4)
O82 N8B O82B 70.5(4)
O81B N8B O81 72.2(4)
O82 N8B O81 122.9(3)
O82B N8B O81 85.6(4)
O81B N8B C8B 117.7(3)
O82 N8B C8B 120.3(3)
O82B N8B C8B 116.9(3)
O81 N8B C8B 116.8(3)
C10B C9B C8B 122.2(2)
C10B C9B H9 118.9
C8B C9B H9 118.9
C9B C10B C1B 117.35(18)
C9B C10B C13B 116.21(18)
C1B C10B C13B 126.32(18)
C3B C11B H11A 109.5
C3B C11B H11B 109.5
H11A C11B H11B 109.5
C3B C11B H11C 109.5
H11A C11B H11C 109.5
H11B C11B H11C 109.5
C7B C12B H12A 109.5
C7B C12B H12B 109.5
H12A C12B H12B 109.5
C7B C12B H12C 109.5
H12A C12B H12C 109.5
H12B C12B H12C 109.5
C15B C13B C14B 110.56(19)
C15B C13B C10B 111.11(18)
C14B C13B C10B 111.19(19)
C15B C13B H13 107.9
C14B C13B H13 107.9
C10B C13B H13 107.9
C13B C14B H14A 109.5
C13B C14B H14B 109.5
H14A C14B H14B 109.5
C13B C14B H14C 109.5
H14A C14B H14C 109.5
H14B C14B H14C 109.5
C13B C15B H15A 109.5
C13B C15B H15B 109.5
H15A C15B H15B 109.5
C13B C15B H15C 109.5
H15A C15B H15C 109.5
H15B C15B H15C 109.5
O21A N2A O22A 124.2(2)
O21A N2A C2A 118.68(19)
O22A N2A C2A 117.1(2)
C2A C1A C6A 115.35(18)
C2A C1A C10A 125.69(18)
C6A C1A C10A 118.94(18)
C3A C2A C1A 125.33(19)
C3A C2A N2A 114.58(19)
C1A C2A N2A 119.71(17)
C2A C3A C4A 116.7(2)
C2A C3A C11A 123.4(2)
C4A C3A C11A 119.9(2)
C5A C4A C3A 121.3(2)
C5A C4A H4A 119.3
C3A C4A H4A 119.3
C4A C5A C6A 122.1(2)
C4A C5A H5A 118.9
C6A C5A H5A 118.9
C5A C6A C7A 119.76(19)
C5A C6A C1A 118.9(2)
C7A C6A C1A 121.30(19)
C8A C7A C6A 115.99(19)
C8A C7A C12A 123.4(2)
C6A C7A C12A 120.5(2)
C7A C8A C9A 123.6(2)
C7A C8A N8A 121.6(2)
C9A C8A N8A 114.7(2)
O84 N8A O83A 70.0(14)
O84 N8A O84A 79.0(12)
O83A N8A O84A 122.3(3)
O84 N8A O83 130.3(11)
O83A N8A O83 87.0(8)
O84A N8A O83 77.5(7)
O84 N8A C8A 120.0(9)
O83A N8A C8A 117.8(2)
O84A N8A C8A 119.7(2)
O83 N8A C8A 109.7(6)
C10A C9A C8A 122.1(2)
C10A C9A H9A 119.0
C8A C9A H9A 119.0
C9A C10A C1A 117.62(18)
C9A C10A C13A 116.26(18)
C1A C10A C13A 126.00(18)
C3A C11A H11D 109.5
C3A C11A H11E 109.5
H11D C11A H11E 109.5
C3A C11A H11F 109.5
H11D C11A H11F 109.5
H11E C11A H11F 109.5
C7A C12A H12D 109.5
C7A C12A H12E 109.5
H12D C12A H12E 109.5
C7A C12A H12F 109.5
H12D C12A H12F 109.5
H12E C12A H12F 109.5
C14A C13A C10A 111.4(2)
C14A C13A C15A 111.1(2)
C10A C13A C15A 110.39(18)
C14A C13A H13A 107.9
C10A C13A H13A 107.9
C15A C13A H13A 107.9
C13A C14A H14D 109.5
C13A C14A H14E 109.5
H14D C14A H14E 109.5
C13A C14A H14F 109.5
H14D C14A H14F 109.5
H14E C14A H14F 109.5
C13A C15A H15D 109.5
C13A C15A H15E 109.5
H15D C15A H15E 109.5
C13A C15A H15F 109.5
H15D C15A H15F 109.5
H15E C15A H15F 109.5

loop_
_geom_bond_atom_site_label_1
_geom_bond_atom_site_label_2
_geom_bond_distance
N2B O22 1.226(3)
N2B O21 1.231(3)
N2B C2B 1.474(3)
C1B C2B 1.423(3)
C1B C10B 1.436(3)
C1B C6B 1.442(3)
C2B C3B 1.376(3)
C3B C4B 1.413(3)
C3B C11B 1.505(3)
C4B C5B 1.350(3)
C4B H4 0.9500
C5B C6B 1.415(3)
C5B H5 0.9500
C6B C7B 1.432(3)
C7B C8B 1.368(3)
C7B C12B 1.510(3)
C8B C9B 1.398(3)
C8B N8B 1.475(3)
N8B O81B 1.170(6)
N8B O82 1.201(4)
N8B O82B 1.248(6)
N8B O81 1.249(4)
C9B C10B 1.369(3)
C9B H9 0.9500
C10B C13B 1.533(3)
C11B H11A 0.9800
C11B H11B 0.9800
C11B H11C 0.9800
C12B H12A 0.9800
C12B H12B 0.9800
C12B H12C 0.9800
C13B C15B 1.524(3)
C13B C14B 1.530(3)
C13B H13 1.0000
C14B H14A 0.9800
C14B H14B 0.9800
C14B H14C 0.9800
C15B H15A 0.9800
C15B H15B 0.9800
C15B H15C 0.9800
N2A O21A 1.220(3)
N2A O22A 1.224(3)
N2A C2A 1.477(3)
C1A C2A 1.425(3)
C1A C6A 1.435(3)
C1A C10A 1.441(3)
C2A C3A 1.378(3)
C3A C4A 1.408(3)
C3A C11A 1.507(3)
C4A C5A 1.357(3)
C4A H4A 0.9500
C5A C6A 1.419(3)
C5A H5A 0.9500
C6A C7A 1.429(3)
C7A C8A 1.371(3)
C7A C12A 1.510(3)
C8A C9A 1.394(3)
C8A N8A 1.476(3)
N8A O84 1.028(18)
N8A O83A 1.220(3)
N8A O84A 1.226(3)
N8A O83 1.328(13)
C9A C10A 1.363(3)
C9A H9A 0.9500
C10A C13A 1.529(3)
C11A H11D 0.9800
C11A H11E 0.9800
C11A H11F 0.9800
C12A H12D 0.9800
C12A H12E 0.9800
C12A H12F 0.9800
C13A C14A 1.525(3)
C13A C15A 1.534(3)
C13A H13A 1.0000
C14A H14D 0.9800
C14A H14E 0.9800
C14A H14F 0.9800
C15A H15D 0.9800
C15A H15E 0.9800
C15A H15F 0.9800

loop_
_geom_hbond_atom_site_label_D
_geom_hbond_atom_site_label_H
_geom_hbond_atom_site_label_A
_geom_hbond_site_symmetry_A
_geom_hbond_distance_DH
_geom_hbond_distance_HA
_geom_hbond_distance_DA
_geom_hbond_angle_DHA
_geom_hbond_publ_flag
C11B H11C O82 2_656 0.98 2.42 3.243(6) 142 yes
C11A H11F O84A 2_665 0.98 2.43 3.240(5) 139 yes
